data_4310287
loop_
_publ_author_name
'C. Matthias Grunert'
'Johannes Schweifer'
'Peter Weinberger'
'Wolfgang Linert'
'Kurt Mereiter'
'Gerfried Hilscher'
'Martin M\"uller'
'G\"unter Wiesinger'
'Petra J. van Koningsbruggen'

_publ_contact_author
;
        Weinberger, Peter
        Institute of Applied Synthetic Chemistry
        Vienna University of Technology
        Getreidemarkt 9/163-AC
        A-1060 Vienna
        Austria
;
_publ_contact_author_email weinberg@mail.zserv.tuwien.ac.at
_publ_contact_author_fax '++43 1 58801-16299'
_publ_contact_author_phone '++43 1 58801-15352'
_publ_section_title
;
 Structure and Physical Properties of
 [\m-Tris(1,4-bis(tetrazol-1-yl)butane-N4,N4')iron(II)]
 Bis(hexafluorophosphate), a New Fe(II) Spin-Crossover Compound with a
 Three-Dimensional Threefold Interlocked Crystal Lattice
;
_journal_name_full 'Inorganic Chemistry'
_journal_page_first 155
_journal_page_last 165
_journal_paper_doi 10.1021/ic034452z
_journal_volume 43
_journal_year 2004
_chemical_formula_moiety '(C18 H30 Fe N24 2+), 2(F6 P 1+), (solv)'
_chemical_formula_sum 'C18 H30 F12 Fe N24 O1.3 P2'
_chemical_formula_weight 949.25
_chemical_name_systematic
; 
[mue-tris(1,4-bis(tetrazol-1-yl)butane-N4,N4')iron(II)] 
bis(hexafluorophosphate solvate (methanol, water)
;
_space_group_IT_number 147
_symmetry_cell_setting trigonal
_symmetry_space_group_name_Hall '-P 3'
_symmetry_space_group_name_H-M 'P -3'
_atom_sites_solution_hydrogens geom
_atom_sites_solution_primary direct
_atom_sites_solution_secondary difmap
_audit_creation_method SHELXL-97
_cell_angle_alpha 90.00
_cell_angle_beta 90.00
_cell_angle_gamma 120.00
_cell_formula_units_Z 1
_cell_length_a 11.258(6)
_cell_length_b 11.258(6)
_cell_length_c 8.948(6)
_cell_measurement_reflns_used 5191
_cell_measurement_temperature 300(1)
_cell_measurement_theta_max 27.1
_cell_measurement_theta_min 2.1
_cell_volume 982.2(10)
_computing_cell_refinement 'Bruker SAINT'
_computing_data_collection 'Bruker SMART'
_computing_data_reduction 'Bruker SAINT, SADABS, XPREP'
_computing_molecular_graphics 'Bruker SHELXTL'
_computing_publication_material 'Bruker SHELXTL'
_computing_structure_refinement 'SHELXL-97 (Sheldrick, 1997)'
_computing_structure_solution 'SHELXS-97 (Sheldrick, 1990)'
_diffrn_ambient_temperature 300(1)
_diffrn_measured_fraction_theta_full 0.991
_diffrn_measured_fraction_theta_max 0.991
_diffrn_measurement_device_type
;
Bruker-AXS Smart APEX CCD 3-circle diffractometer
;
_diffrn_measurement_method 'phi and omega scans'
_diffrn_radiation_monochromator graphite
_diffrn_radiation_source 'normal-focus sealed tube'
_diffrn_radiation_type MoK\a
_diffrn_radiation_wavelength 0.71073
_diffrn_reflns_av_R_equivalents 0.0256
_diffrn_reflns_av_sigmaI/netI 0.0170
_diffrn_reflns_limit_h_max 15
_diffrn_reflns_limit_h_min -15
_diffrn_reflns_limit_k_max 15
_diffrn_reflns_limit_k_min -15
_diffrn_reflns_limit_l_max 12
_diffrn_reflns_limit_l_min -12
_diffrn_reflns_number 14795
_diffrn_reflns_theta_full 29.98
_diffrn_reflns_theta_max 29.98
_diffrn_reflns_theta_min 3.09
_diffrn_standards_decay_% 0
_exptl_absorpt_coefficient_mu 0.577
_exptl_absorpt_correction_T_max 1.00
_exptl_absorpt_correction_T_min 0.90
_exptl_absorpt_correction_type multi-scan
_exptl_absorpt_process_details 'program SADABS V2.03, G.M. Sheldrick'
_exptl_crystal_colour colorless
_exptl_crystal_density_diffrn 1.605
_exptl_crystal_density_method 'not measured'
_exptl_crystal_description rhombohedron
_exptl_crystal_F_000 480
_exptl_crystal_size_max 0.4
_exptl_crystal_size_mid 0.4
_exptl_crystal_size_min 0.3
_refine_diff_density_max 0.574
_refine_diff_density_min -0.469
_refine_diff_density_rms 0.075
_refine_ls_extinction_method none
_refine_ls_goodness_of_fit_ref 1.055
_refine_ls_hydrogen_treatment mixed
_refine_ls_matrix_type full
_refine_ls_number_parameters 111
_refine_ls_number_reflns 1902
_refine_ls_number_restraints 0
_refine_ls_restrained_S_all 1.055
_refine_ls_R_factor_all 0.0514
_refine_ls_R_factor_gt 0.0487
_refine_ls_shift/su_max 0.000
_refine_ls_shift/su_mean 0.000
_refine_ls_structure_factor_coef Fsqd
_refine_ls_weighting_details 'calc w=1/[\s^2^(Fo^2^)+(0.0932P)^2^+0.3466P] where P=(Fo^2^+2Fc^2^)/3'
_refine_ls_weighting_scheme calc
_refine_ls_wR_factor_gt 0.1382
_refine_ls_wR_factor_ref 0.1416
_reflns_number_gt 1767
_reflns_number_total 1902
_reflns_threshold_expression >2sigma(I)
_cod_data_source_file ic034452z_1.cif
_cod_data_source_block Bundi300
_cod_depositor_comments
;
The following automatic conversions were performed:
'_symmetry_cell_setting' value 'Trigonal' changed to 'trigonal' according
to '/home/saulius/struct/CIF-dictionaries/cif_core.dic' dictionary named
'cif_core.dic' version 2.4.1 from 2010-06-29.

Automatic conversion script
Id: cif_fix_enum 1527 2010-12-29 10:47:43Z saulius 
;
_cod_original_formula_sum 'C18 H30 F12 Fe N24 O1.30 P2'
_cod_database_code 4310287

loop_
_symmetry_equiv_pos_as_xyz
'x, y, z'
'-y, x-y, z'
'-x+y, -x, z'
'-x, -y, -z'
'y, -x+y, -z'
'x-y, x, -z'

loop_
_atom_site_label
_atom_site_type_symbol
_atom_site_fract_x
_atom_site_fract_y
_atom_site_fract_z
_atom_site_U_iso_or_equiv
_atom_site_adp_type
_atom_site_occupancy
_atom_site_symmetry_multiplicity
_atom_site_calc_flag
_atom_site_refinement_flags
_atom_site_disorder_assembly
_atom_site_disorder_group
Fe Fe 0.0000 0.0000 0.0000 0.02069(17) Uani 1 6 d S . .
N1 N 0.36059(15) 0.07819(16) 0.24780(17) 0.0344(3) Uani 1 1 d . . .
N2 N 0.3563(2) 0.1925(2) 0.2750(3) 0.0556(5) Uani 1 1 d . . .
N3 N 0.2496(2) 0.18067(19) 0.2078(3) 0.0507(5) Uani 1 1 d . . .
N4 N 0.18258(14) 0.05867(14) 0.13717(16) 0.0307(3) Uani 1 1 d . . .
C1 C 0.2548(2) -0.0019(2) 0.1625(2) 0.0388(4) Uani 1 1 d . . .
H1 H 0.2346 -0.0874 0.1261 0.047 Uiso 1 1 calc R . .
C2 C 0.4713(2) 0.0593(3) 0.3088(2) 0.0441(5) Uani 1 1 d . . .
H2A H 0.5569 0.1459 0.3056 0.053 Uiso 1 1 calc R . .
H2B H 0.4817 -0.0059 0.2473 0.053 Uiso 1 1 calc R . .
C3 C 0.4418(2) 0.0079(3) 0.4674(2) 0.0478(5) Uani 1 1 d . . .
H3A H 0.3575 -0.0800 0.4702 0.057 Uiso 1 1 calc R . .
H3B H 0.4287 0.0718 0.5283 0.057 Uiso 1 1 calc R . .
P P 0.3333 0.6667 0.09320(19) 0.0659(4) Uani 1 3 d S . .
F1 F 0.2886(3) 0.5373(3) 0.1986(5) 0.1312(19) Uani 0.909(10) 1 d P . .
F2 F 0.1945(4) 0.5697(5) 0.0119(5) 0.166(3) Uani 0.929(13) 1 d P . .
F3 F 0.3333 0.6667 -0.097(3) 0.195(14) Uiso 0.43(3) 3 d SP . .
F4 F 0.3333 0.6667 0.231(6) 0.21(3) Uiso 0.22(3) 3 d SP . .
O1S O 0.0000 0.0000 0.5000 0.123(19) Uani 0.37(5) 6 d SP . .
O2S O 0.156(6) 0.090(5) 0.514(3) 0.11(2) Uani 0.091(12) 1 d P . .
O3S O 0.0000 0.0000 0.642(15) 0.29(8) Uiso 0.16(4) 3 d SP . .

loop_
_atom_site_aniso_label
_atom_site_aniso_U_11
_atom_site_aniso_U_22
_atom_site_aniso_U_33
_atom_site_aniso_U_23
_atom_site_aniso_U_13
_atom_site_aniso_U_12
Fe 0.02042(19) 0.02042(19) 0.0212(3) 0.000 0.000 0.01021(10)
N1 0.0297(7) 0.0410(8) 0.0323(7) 0.0007(6) -0.0074(5) 0.0176(6)
N2 0.0517(10) 0.0445(9) 0.0707(13) -0.0193(9) -0.0315(10) 0.0242(8)
N3 0.0511(10) 0.0389(8) 0.0670(12) -0.0181(8) -0.0273(9) 0.0261(8)
N4 0.0301(6) 0.0293(6) 0.0323(7) -0.0024(5) -0.0075(5) 0.0146(5)
C1 0.0406(9) 0.0406(9) 0.0423(9) -0.0092(7) -0.0152(7) 0.0257(8)
C2 0.0330(8) 0.0667(13) 0.0375(9) 0.0078(9) -0.0050(7) 0.0285(9)
C3 0.0394(10) 0.0752(15) 0.0362(9) 0.0116(9) -0.0018(7) 0.0341(10)
P 0.0587(4) 0.0587(4) 0.0802(9) 0.000 0.000 0.0293(2)
F1 0.101(2) 0.0750(19) 0.204(4) 0.038(2) -0.017(2) 0.0338(15)
F2 0.132(3) 0.170(4) 0.134(3) -0.013(3) -0.067(3) 0.028(3)
O1S 0.16(3) 0.16(3) 0.047(11) 0.000 0.000 0.080(14)
O2S 0.17(5) 0.11(3) 0.051(16) 0.005(15) 0.013(19) 0.06(3)

loop_
_atom_type_symbol
_atom_type_description
_atom_type_scat_dispersion_real
_atom_type_scat_dispersion_imag
_atom_type_scat_source
C C 0.0033 0.0016 'International Tables Vol C Tables 4.2.6.8 and 6.1.1.4'
H H 0.0000 0.0000 'International Tables Vol C Tables 4.2.6.8 and 6.1.1.4'
N N 0.0061 0.0033 'International Tables Vol C Tables 4.2.6.8 and 6.1.1.4'
F F 0.0171 0.0103 'International Tables Vol C Tables 4.2.6.8 and 6.1.1.4'
P P 0.1023 0.0942 'International Tables Vol C Tables 4.2.6.8 and 6.1.1.4'
Fe Fe 0.3463 0.8444 'International Tables Vol C Tables 4.2.6.8 and 6.1.1.4'
O O 0.0106 0.0060 'International Tables Vol C Tables 4.2.6.8 and 6.1.1.4'

loop_
_geom_angle_atom_site_label_1
_geom_angle_atom_site_label_2
_geom_angle_atom_site_label_3
_geom_angle
_geom_angle_site_symmetry_1
_geom_angle_site_symmetry_3
_geom_angle_publ_flag
N4 Fe N4 91.73(6) 4 5 ?
N4 Fe N4 180.00(9) 4 . ?
N4 Fe N4 88.27(6) 5 . ?
N4 Fe N4 88.27(6) 4 3 ?
N4 Fe N4 88.27(6) 5 3 ?
N4 Fe N4 91.73(6) . 3 ?
N4 Fe N4 88.27(6) 4 2 ?
N4 Fe N4 180.00(7) 5 2 ?
N4 Fe N4 91.73(6) . 2 ?
N4 Fe N4 91.73(6) 3 2 ?
N4 Fe N4 91.73(6) 4 6 ?
N4 Fe N4 91.73(6) 5 6 ?
N4 Fe N4 88.27(6) . 6 ?
N4 Fe N4 180.0 3 6 ?
N4 Fe N4 88.27(6) 2 6 ?
C1 N1 N2 108.02(15) . . ?
C1 N1 C2 131.03(18) . . ?
N2 N1 C2 120.95(16) . . ?
N3 N2 N1 107.25(16) . . ?
N2 N3 N4 110.00(16) . . ?
C1 N4 N3 105.72(14) . . ?
C1 N4 Fe 131.99(12) . . ?
N3 N4 Fe 122.14(12) . . ?
N4 C1 N1 109.00(16) . . ?
N4 C1 H1 125.5 . . ?
N1 C1 H1 125.5 . . ?
N1 C2 C3 111.42(16) . . ?
N1 C2 H2A 109.3 . . ?
C3 C2 H2A 109.3 . . ?
N1 C2 H2B 109.3 . . ?
C3 C2 H2B 109.3 . . ?
H2A C2 H2B 108.0 . . ?
C2 C3 C3 111.6(2) . 4_656 ?
C2 C3 H3A 109.3 . . ?
C3 C3 H3A 109.3 4_656 . ?
C2 C3 H3B 109.3 . . ?
C3 C3 H3B 109.3 4_656 . ?
H3A C3 H3B 108.0 . . ?
F4 P F2 117.64(19) . . ?
F4 P F2 117.64(18) . 3_565 ?
F2 P F2 100.2(2) . 3_565 ?
F4 P F2 117.64(18) . 2_665 ?
F2 P F2 100.2(2) . 2_665 ?
F2 P F2 100.2(2) 3_565 2_665 ?
F4 P F1 53.64(17) . 3_565 ?
F2 P F1 87.1(3) . 3_565 ?
F2 P F1 83.6(2) 3_565 3_565 ?
F2 P F1 171.0(3) 2_665 3_565 ?
F4 P F1 53.64(17) . 2_665 ?
F2 P F1 171.0(3) . 2_665 ?
F2 P F1 87.1(3) 3_565 2_665 ?
F2 P F1 83.6(2) 2_665 2_665 ?
F1 P F1 88.4(2) 3_565 2_665 ?
F4 P F1 53.64(17) . . ?
F2 P F1 83.6(2) . . ?
F2 P F1 171.0(3) 3_565 . ?
F2 P F1 87.1(3) 2_665 . ?
F1 P F1 88.4(2) 3_565 . ?
F1 P F1 88.4(2) 2_665 . ?
F4 P F3 180.000(14) . . ?
F2 P F3 62.36(18) . . ?
F2 P F3 62.36(18) 3_565 . ?
F2 P F3 62.36(18) 2_665 . ?
F1 P F3 126.36(17) 3_565 . ?
F1 P F3 126.36(17) 2_665 . ?
F1 P F3 126.36(17) . . ?
F4 F1 P 49(2) . . ?
P F2 F3 62.7(7) . . ?
F2 F3 F2 90.3(9) 3_565 . ?
F2 F3 F2 90.3(9) 3_565 2_665 ?
F2 F3 F2 90.3(9) . 2_665 ?
F2 F3 P 54.9(7) 3_565 . ?
F2 F3 P 54.9(7) . . ?
F2 F3 P 54.9(7) 2_665 . ?
P F4 F1 77(2) . 3_565 ?
P F4 F1 77(2) . 2_665 ?
F1 F4 F1 115.3(15) 3_565 2_665 ?
P F4 F1 77(2) . . ?
F1 F4 F1 115.3(15) 3_565 . ?
F1 F4 F1 115.3(15) 2_665 . ?

loop_
_geom_bond_atom_site_label_1
_geom_bond_atom_site_label_2
_geom_bond_distance
_geom_bond_site_symmetry_2
_geom_bond_publ_flag
Fe N4 2.1932(16) 4 ?
Fe N4 2.1932(16) 5 ?
Fe N4 2.1932(16) . ?
Fe N4 2.1932(16) 3 ?
Fe N4 2.1932(16) 2 ?
Fe N4 2.1932(16) 6 ?
N1 C1 1.319(2) . ?
N1 N2 1.334(3) . ?
N1 C2 1.470(2) . ?
N2 N3 1.289(3) . ?
N3 N4 1.349(2) . ?
N4 C1 1.316(2) . ?
C1 H1 0.9300 . ?
C2 C3 1.506(3) . ?
C2 H2A 0.9700 . ?
C2 H2B 0.9700 . ?
C3 C3 1.524(4) 4_656 ?
C3 H3A 0.9700 . ?
C3 H3B 0.9700 . ?
P F4 1.23(5) . ?
P F2 1.568(3) . ?
P F2 1.568(3) 3_565 ?
P F2 1.568(3) 2_665 ?
P F1 1.591(3) 3_565 ?
P F1 1.591(3) 2_665 ?
P F1 1.591(3) . ?
P F3 1.70(2) . ?
F1 F4 1.314(12) . ?
F2 F3 1.697(14) . ?
F3 F2 1.697(13) 3_565 ?
F3 F2 1.697(13) 2_665 ?
F4 F1 1.314(12) 3_565 ?
F4 F1 1.314(12) 2_665 ?

loop_
_geom_torsion_atom_site_label_1
_geom_torsion_atom_site_label_2
_geom_torsion_atom_site_label_3
_geom_torsion_atom_site_label_4
_geom_torsion
_geom_torsion_site_symmetry_1
_geom_torsion_site_symmetry_2
_geom_torsion_site_symmetry_3
_geom_torsion_site_symmetry_4
_geom_torsion_publ_flag
C1 N1 N2 N3 0.3(3) . . . . ?
C2 N1 N2 N3 179.76(19) . . . . ?
N1 N2 N3 N4 0.5(3) . . . . ?
N2 N3 N4 C1 -1.1(3) . . . . ?
N2 N3 N4 Fe -177.16(16) . . . . ?
N4 Fe N4 C1 -131(100) 4 . . . ?
N4 Fe N4 C1 -24.93(17) 5 . . . ?
N4 Fe N4 C1 63.3(2) 3 . . . ?
N4 Fe N4 C1 155.07(17) 2 . . . ?
N4 Fe N4 C1 -116.7(2) 6 . . . ?
N4 Fe N4 N3 44(100) 4 . . . ?
N4 Fe N4 N3 149.97(18) 5 . . . ?
N4 Fe N4 N3 -121.81(15) 3 . . . ?
N4 Fe N4 N3 -30.03(18) 2 . . . ?
N4 Fe N4 N3 58.19(15) 6 . . . ?
N3 N4 C1 N1 1.2(2) . . . . ?
Fe N4 C1 N1 176.76(12) . . . . ?
N2 N1 C1 N4 -1.0(2) . . . . ?
C2 N1 C1 N4 179.61(18) . . . . ?
C1 N1 C2 C3 -97.6(3) . . . . ?
N2 N1 C2 C3 83.0(3) . . . . ?
N1 C2 C3 C3 -178.4(3) . . . 4_656 ?
